data_4020584
loop_
_publ_author_name
'Salvatore D. Lepore'
'Anjan K. Bhunia'
'Pamela Cohn'

_publ_section_title
;
 Arylsulfonate-Based Nucleophile Assisting Leaving Groups
;
_journal_name_full 'Journal of Organic Chemistry'
_journal_page_first 8117
_journal_page_last 8121
_journal_paper_doi 10.1021/jo051241y
_journal_volume 70
_journal_year 2005
_chemical_formula_moiety 'C28 H38 Na2 O16 S2'
_chemical_formula_sum 'C28 H38 Na2 O16 S2'
_chemical_formula_weight 740.68
_chemical_name_common 'Na dimer'
_space_group_IT_number 2
_symmetry_cell_setting triclinic
_symmetry_space_group_name_Hall '-P 1'
_symmetry_space_group_name_H-M 'P -1'
_cell_angle_alpha 89.384(2)
_cell_angle_beta 73.2650(10)
_cell_angle_gamma 89.8380(10)
_cell_formula_units_Z 2
_cell_length_a 9.3940(7)
_cell_length_b 11.7905(9)
_cell_length_c 15.6033(13)
_cell_measurement_temperature 193(2)
_cell_volume 1654.9(2)
_diffrn_ambient_temperature 193(2)
_exptl_crystal_density_diffrn 1.486
_cod_depositor_comments
;
The following automatic conversions were performed:
'_symmetry_cell_setting' value 'Triclinic' changed to 'triclinic'
according to '/home/saulius/struct/CIF-dictionaries/cif_core.dic'
dictionary named 'cif_core.dic' version 2.4.1 from 2010-06-29.

Automatic conversion script
Id: cif_fix_enum 1527 2010-12-29 10:47:43Z saulius 
;
_cod_database_code 4020584

loop_
_symmetry_equiv_pos_as_xyz
'x, y, z'
'-x, -y, -z'

loop_
_atom_site_label
_atom_site_type_symbol
_atom_site_fract_x
_atom_site_fract_y
_atom_site_fract_z
_atom_site_U_iso_or_equiv
_atom_site_adp_type
_atom_site_occupancy
_atom_site_symmetry_multiplicity
_atom_site_calc_flag
_atom_site_refinement_flags
_atom_site_disorder_assembly
_atom_site_disorder_group
Na1A Na 0.29730(9) -0.08941(8) 0.52520(6) 0.0316(2) Uani 1 1 d . . .
O1A O 0.2840(2) 0.20742(19) 0.68694(12) 0.0548(5) Uani 1 1 d . . .
O2A O 0.3455(2) 0.09566(15) 0.55202(13) 0.0482(5) Uani 1 1 d . . .
O3A O 0.53829(19) 0.19358(17) 0.59462(13) 0.0469(5) Uani 1 1 d . . .
S1A S 0.38224(6) 0.19219(5) 0.59849(4) 0.03129(13) Uani 1 1 d . . .
C1A C 0.3549(2) 0.31241(19) 0.53492(16) 0.0291(5) Uani 1 1 d . . .
C2A C 0.3065(3) 0.4136(2) 0.57916(19) 0.0407(6) Uani 1 1 d . . .
H2A H 0.2858 0.4172 0.6424 0.055(9) Uiso 1 1 calc R . .
C3A C 0.2886(3) 0.5090(2) 0.5305(2) 0.0523(8) Uani 1 1 d . . .
H3A H 0.2590 0.5787 0.5604 0.064(10) Uiso 1 1 calc R . .
C4A C 0.3130(3) 0.5037(2) 0.4400(2) 0.0519(7) Uani 1 1 d . . .
H4A H 0.2994 0.5695 0.4076 0.073(11) Uiso 1 1 calc R . .
C5A C 0.3577(3) 0.4027(2) 0.39498(19) 0.0400(6) Uani 1 1 d . . .
H5A H 0.3715 0.3983 0.3323 0.030(6) Uiso 1 1 calc R . .
C6A C 0.3818(2) 0.30783(19) 0.44316(16) 0.0294(5) Uani 1 1 d . . .
C7A C 0.4445(2) 0.2041(2) 0.39091(15) 0.0295(5) Uani 1 1 d . . .
O4A O 0.57234(17) 0.17380(16) 0.37710(12) 0.0406(4) Uani 1 1 d . . .
O5A O 0.34589(17) 0.15301(14) 0.35877(11) 0.0324(3) Uani 1 1 d . . .
C8A C 0.3930(3) 0.0495(2) 0.31017(17) 0.0368(5) Uani 1 1 d . . .
H6A H 0.4581 0.0054 0.3381 0.042(7) Uiso 1 1 calc R . .
H7A H 0.4494 0.0671 0.2474 0.053(9) Uiso 1 1 calc R . .
C9A C 0.2562(3) -0.0178(2) 0.31294(17) 0.0393(6) Uani 1 1 d . A .
H8A H 0.1922 0.0261 0.2842 0.047(8) Uiso 1 1 calc R . .
H9A H 0.2846 -0.0894 0.2798 0.042(7) Uiso 1 1 calc R . .
O6A O 0.17757(18) -0.04193(14) 0.40360(11) 0.0367(4) Uani 1 1 d . . .
C10A C 0.0506(3) -0.1143(3) 0.4134(2) 0.0392(7) Uani 0.923(6) 1 d PU A 1
H10A H 0.0202 -0.1124 0.3577 0.047 Uiso 0.923(6) 1 calc PR A 1
H11A H -0.0337 -0.0871 0.4630 0.047 Uiso 0.923(6) 1 calc PR A 1
C11A C 0.0906(3) -0.2332(3) 0.4328(2) 0.0411(8) Uani 0.923(6) 1 d PU A 1
H12A H 0.0064 -0.2845 0.4351 0.049 Uiso 0.923(6) 1 calc PR A 1
H13A H 0.1775 -0.2589 0.3841 0.049 Uiso 0.923(6) 1 calc PR A 1
C10C C 0.111(4) -0.161(3) 0.381(3) 0.044(5) Uani 0.077(6) 1 d PU A 2
H10C H 0.0530 -0.1513 0.3377 0.053 Uiso 0.077(6) 1 calc PR A 2
H11C H 0.1904 -0.2183 0.3582 0.053 Uiso 0.077(6) 1 calc PR A 2
C11C C 0.022(4) -0.190(3) 0.464(3) 0.041(5) Uani 0.077(6) 1 d PU A 2
H12C H -0.0520 -0.2473 0.4601 0.049 Uiso 0.077(6) 1 calc PR A 2
H13C H -0.0308 -0.1223 0.4947 0.049 Uiso 0.077(6) 1 calc PR A 2
O7A O 0.12542(18) -0.23866(15) 0.51672(12) 0.0397(4) Uani 1 1 d . . .
C12A C -0.0004(3) -0.2490(2) 0.5935(2) 0.0496(7) Uani 1 1 d . A .
H14A H -0.0393 -0.3275 0.5987 0.059(9) Uiso 1 1 calc R . .
H15A H -0.0800 -0.1969 0.5878 0.046(8) Uiso 1 1 calc R . .
C13A C 0.0454(3) -0.2205(2) 0.6743(2) 0.0487(7) Uani 1 1 d . . .
H16A H -0.0390 -0.2320 0.7288 0.067(10) Uiso 1 1 calc R A .
H17A H 0.1282 -0.2702 0.6785 0.064(10) Uiso 1 1 calc R . .
O8A O 0.09157(18) -0.10442(15) 0.66690(12) 0.0400(4) Uani 1 1 d . A .
C14A C 0.1227(3) -0.0663(3) 0.74513(18) 0.0518(7) Uani 1 1 d . . .
H18A H 0.0339 -0.0751 0.7964 0.060(9) Uiso 1 1 calc R A .
H19A H 0.1515 0.0138 0.7377 0.053(9) Uiso 1 1 calc R . .
H20A H 0.2042 -0.1112 0.7555 0.070(10) Uiso 1 1 calc R . .
Na1B Na 0.29355(10) 0.58653(8) 0.03329(6) 0.0320(2) Uani 1 1 d . . .
O1B O 0.3018(2) 0.27236(17) 0.18099(12) 0.0492(5) Uani 1 1 d . . .
O2B O 0.3481(2) 0.39924(15) 0.05271(13) 0.0465(5) Uani 1 1 d . . .
O3B O 0.55001(19) 0.29587(17) 0.08195(13) 0.0445(4) Uani 1 1 d . . .
S1B S 0.39204(6) 0.29706(5) 0.09148(4) 0.03046(13) Uani 1 1 d . . .
C1B C 0.3611(2) 0.18428(19) 0.02360(16) 0.0298(5) Uani 1 1 d . . .
C2B C 0.3132(3) 0.0798(2) 0.06342(18) 0.0388(6) Uani 1 1 d . . .
H2B H 0.2951 0.0698 0.1261 0.028(6) Uiso 1 1 calc R . .
C3B C 0.2917(3) -0.0097(2) 0.0117(2) 0.0486(7) Uani 1 1 d . . .
H3B H 0.2617 -0.0816 0.0388 0.057(9) Uiso 1 1 calc R . .
C4B C 0.3135(3) 0.0051(2) -0.0786(2) 0.0482(7) Uani 1 1 d . . .
H4B H 0.2986 -0.0567 -0.1136 0.056(9) Uiso 1 1 calc R . .
C5B C 0.3570(3) 0.1090(2) -0.11875(18) 0.0395(6) Uani 1 1 d . . .
H5B H 0.3687 0.1194 -0.1809 0.052(9) Uiso 1 1 calc R . .
C6B C 0.3837(2) 0.19883(19) -0.06809(16) 0.0293(5) Uani 1 1 d . . .
C7B C 0.4427(2) 0.3073(2) -0.11507(15) 0.0299(5) Uani 1 1 d . . .
O4B O 0.57046(17) 0.33745(16) -0.12960(12) 0.0413(4) Uani 1 1 d . . .
O5B O 0.34110(17) 0.36326(14) -0.14206(11) 0.0321(3) Uani 1 1 d . . .
C8B C 0.3870(3) 0.4715(2) -0.18557(17) 0.0371(5) Uani 1 1 d . . .
H6B H 0.4433 0.4602 -0.2491 0.038(7) Uiso 1 1 calc R . .
H7B H 0.4519 0.5115 -0.1557 0.038(7) Uiso 1 1 calc R . .
C9B C 0.2494(3) 0.5404(2) -0.17939(18) 0.0413(6) Uani 1 1 d . B .
H8B H 0.2773 0.6146 -0.2098 0.045(8) Uiso 1 1 calc R . .
H9B H 0.1850 0.5002 -0.2094 0.037(7) Uiso 1 1 calc R . .
O6B O 0.1717(2) 0.55729(16) -0.08836(13) 0.0439(4) Uani 1 1 d . . .
C10B C 0.0396(4) 0.6268(4) -0.0694(3) 0.0438(12) Uani 0.774(9) 1 d P B 1
H10B H -0.0399 0.5928 -0.0198 0.053 Uiso 0.774(9) 1 calc PR B 1
H11B H 0.0033 0.6324 -0.1229 0.053 Uiso 0.774(9) 1 calc PR B 1
C11B C 0.0797(6) 0.7433(4) -0.0436(3) 0.0451(11) Uani 0.774(9) 1 d P B 1
H12B H 0.1659 0.7737 -0.0909 0.054 Uiso 0.774(9) 1 calc PR B 1
H13B H -0.0051 0.7958 -0.0373 0.054 Uiso 0.774(9) 1 calc PR B 1
C10D C 0.1078(16) 0.6782(12) -0.1061(9) 0.042(4) Uani 0.226(9) 1 d P B 2
H10D H 0.1882 0.7351 -0.1256 0.050 Uiso 0.226(9) 1 calc PR B 2
H11D H 0.0534 0.6735 -0.1517 0.050 Uiso 0.226(9) 1 calc PR B 2
C11D C 0.0068(17) 0.7056(12) -0.0174(9) 0.036(4) Uani 0.226(9) 1 d P B 2
H12D H -0.0566 0.6399 0.0090 0.044 Uiso 0.226(9) 1 calc PR B 2
H13D H -0.0575 0.7711 -0.0211 0.044 Uiso 0.226(9) 1 calc PR B 2
O7B O 0.1153(2) 0.73524(16) 0.03839(13) 0.0443(4) Uani 1 1 d . . .
C12B C -0.0006(3) 0.7441(2) 0.1210(2) 0.0493(7) Uani 1 1 d . B .
H14B H -0.0875 0.6985 0.1183 0.065(10) Uiso 1 1 calc R . .
H15B H -0.0324 0.8242 0.1314 0.063(10) Uiso 1 1 calc R . .
C13B C 0.0558(3) 0.7024(2) 0.1946(2) 0.0468(7) Uani 1 1 d . . .
H16B H 0.1443 0.7466 0.1964 0.051(8) Uiso 1 1 calc R B .
H17B H -0.0214 0.7110 0.2526 0.056(9) Uiso 1 1 calc R . .
O8B O 0.09392(18) 0.58604(15) 0.17915(12) 0.0398(4) Uani 1 1 d . B .
C14B C 0.1312(3) 0.5345(3) 0.25224(19) 0.0514(7) Uani 1 1 d . . .
H18B H 0.2140 0.5758 0.2639 0.072(11) Uiso 1 1 calc R B .
H19B H 0.1606 0.4555 0.2378 0.072(11) Uiso 1 1 calc R . .
H20B H 0.0450 0.5365 0.3055 0.065(10) Uiso 1 1 calc R . .

loop_
_atom_site_aniso_label
_atom_site_aniso_U_11
_atom_site_aniso_U_22
_atom_site_aniso_U_33
_atom_site_aniso_U_23
_atom_site_aniso_U_13
_atom_site_aniso_U_12
Na1A 0.0262(4) 0.0318(5) 0.0365(5) 0.0006(4) -0.0085(4) 0.0008(3)
O1A 0.0543(12) 0.0692(14) 0.0316(10) 0.0041(9) 0.0021(9) 0.0241(10)
O2A 0.0734(14) 0.0279(9) 0.0462(11) 0.0044(8) -0.0219(10) -0.0037(9)
O3A 0.0329(9) 0.0538(12) 0.0554(12) 0.0023(9) -0.0152(8) 0.0138(8)
S1A 0.0307(3) 0.0326(3) 0.0287(3) -0.0007(2) -0.0058(2) 0.0079(2)
C1A 0.0216(10) 0.0270(11) 0.0388(12) -0.0017(9) -0.0090(9) 0.0028(8)
C2A 0.0371(13) 0.0350(13) 0.0521(16) -0.0126(11) -0.0160(12) 0.0086(10)
C3A 0.0495(16) 0.0274(13) 0.085(2) -0.0111(14) -0.0262(16) 0.0110(11)
C4A 0.0498(16) 0.0284(13) 0.081(2) 0.0115(14) -0.0247(15) 0.0056(11)
C5A 0.0354(13) 0.0379(14) 0.0465(15) 0.0131(11) -0.0119(11) 0.0001(10)
C6A 0.0193(9) 0.0274(11) 0.0409(13) 0.0041(9) -0.0079(9) 0.0002(8)
C7A 0.0247(10) 0.0352(12) 0.0272(11) 0.0066(9) -0.0053(9) 0.0015(9)
O4A 0.0229(8) 0.0528(11) 0.0444(10) -0.0059(8) -0.0069(7) 0.0097(7)
O5A 0.0264(8) 0.0362(9) 0.0341(9) -0.0031(7) -0.0081(7) 0.0069(6)
C8A 0.0350(12) 0.0408(14) 0.0330(13) -0.0061(10) -0.0072(10) 0.0096(10)
C9A 0.0411(13) 0.0440(15) 0.0344(13) -0.0080(11) -0.0129(11) 0.0088(11)
O6A 0.0344(9) 0.0383(9) 0.0400(9) -0.0003(7) -0.0149(7) -0.0014(7)
C10A 0.0319(14) 0.0359(16) 0.0548(18) -0.0054(13) -0.0205(13) 0.0037(12)
C11A 0.0408(16) 0.0324(16) 0.0555(19) -0.0090(13) -0.0221(14) 0.0036(12)
C10C 0.040(9) 0.033(9) 0.062(10) -0.008(9) -0.019(8) 0.017(8)
C11C 0.038(9) 0.034(9) 0.061(9) -0.011(9) -0.031(8) 0.013(8)
O7A 0.0314(9) 0.0355(9) 0.0526(11) 0.0048(8) -0.0128(8) -0.0012(7)
C12A 0.0292(13) 0.0401(15) 0.074(2) 0.0054(14) -0.0068(13) -0.0052(11)
C13A 0.0356(13) 0.0437(15) 0.0539(17) 0.0169(13) 0.0071(12) 0.0031(11)
O8A 0.0310(9) 0.0445(10) 0.0414(10) 0.0083(8) -0.0060(7) 0.0012(7)
C14A 0.0414(15) 0.073(2) 0.0352(15) 0.0022(14) -0.0010(12) 0.0085(14)
Na1B 0.0258(4) 0.0331(5) 0.0365(5) 0.0001(4) -0.0082(4) 0.0008(3)
O1B 0.0517(11) 0.0559(12) 0.0315(9) -0.0006(8) 0.0018(8) -0.0123(9)
O2B 0.0649(13) 0.0307(9) 0.0468(11) -0.0045(8) -0.0205(10) 0.0054(8)
O3B 0.0311(9) 0.0540(11) 0.0500(11) -0.0046(9) -0.0138(8) -0.0089(8)
S1B 0.0294(3) 0.0309(3) 0.0295(3) 0.0007(2) -0.0059(2) -0.0042(2)
C1B 0.0220(10) 0.0285(11) 0.0390(13) -0.0012(9) -0.0089(9) -0.0011(8)
C2B 0.0364(13) 0.0369(13) 0.0441(15) 0.0060(11) -0.0132(11) -0.0055(10)
C3B 0.0480(16) 0.0284(13) 0.072(2) 0.0061(13) -0.0211(14) -0.0076(11)
C4B 0.0509(16) 0.0366(14) 0.0581(18) -0.0100(13) -0.0168(14) -0.0041(12)
C5B 0.0361(13) 0.0412(14) 0.0420(14) -0.0071(11) -0.0122(11) -0.0010(10)
C6B 0.0207(10) 0.0294(11) 0.0374(12) -0.0010(9) -0.0076(9) 0.0011(8)
C7B 0.0256(10) 0.0359(12) 0.0266(11) -0.0035(9) -0.0049(9) -0.0006(9)
O4B 0.0227(8) 0.0540(11) 0.0459(10) 0.0073(8) -0.0080(7) -0.0085(7)
O5B 0.0257(8) 0.0333(9) 0.0376(9) 0.0045(7) -0.0097(7) -0.0054(6)
C8B 0.0374(13) 0.0385(13) 0.0346(13) 0.0082(10) -0.0091(10) -0.0107(10)
C9B 0.0457(14) 0.0400(14) 0.0424(14) 0.0093(11) -0.0199(12) -0.0046(11)
O6B 0.0374(10) 0.0493(11) 0.0507(11) -0.0091(9) -0.0216(8) 0.0082(8)
C10B 0.0296(18) 0.047(2) 0.059(3) 0.002(2) -0.0201(18) 0.0005(16)
C11B 0.038(2) 0.035(2) 0.064(3) 0.0071(18) -0.017(2) 0.0019(17)
C10D 0.043(8) 0.041(8) 0.044(7) 0.010(6) -0.017(6) 0.006(6)
C11D 0.031(7) 0.044(8) 0.042(7) 0.002(6) -0.023(6) 0.008(6)
O7B 0.0391(10) 0.0430(11) 0.0525(11) -0.0051(9) -0.0159(9) 0.0108(8)
C12B 0.0270(12) 0.0415(15) 0.073(2) -0.0044(14) -0.0041(12) 0.0045(11)
C13B 0.0361(14) 0.0451(15) 0.0508(16) -0.0103(13) 0.0010(12) 0.0037(11)
O8B 0.0316(9) 0.0405(10) 0.0442(10) -0.0054(8) -0.0060(7) 0.0013(7)
C14B 0.0456(16) 0.063(2) 0.0394(15) 0.0009(13) -0.0024(12) 0.0003(14)

loop_
_geom_bond_atom_site_label_1
_geom_bond_atom_site_label_2
_geom_bond_distance
_geom_bond_site_symmetry_2
_geom_bond_publ_flag
Na1A O2A 2.297(2) . ?
Na1A O3A 2.401(2) 2_656 ?
Na1A O4A 2.4185(19) 2_656 ?
Na1A O7A 2.4219(19) . ?
Na1A O8A 2.4876(19) . ?
Na1A O6A 2.5260(19) . ?
O1A S1A 1.4350(19) . ?
O2A S1A 1.4505(19) . ?
O3A S1A 1.4499(18) . ?
O3A Na1A 2.401(2) 2_656 ?
S1A C1A 1.781(2) . ?
C1A C6A 1.382(3) . ?
C1A C2A 1.393(3) . ?
C2A C3A 1.387(4) . ?
C2A H2A 0.9500 . ?
C3A C4A 1.365(4) . ?
C3A H3A 0.9500 . ?
C4A C5A 1.391(4) . ?
C4A H4A 0.9500 . ?
C5A C6A 1.395(3) . ?
C5A H5A 0.9500 . ?
C6A C7A 1.500(3) . ?
C7A O4A 1.211(3) . ?
C7A O5A 1.322(3) . ?
O4A Na1A 2.4186(19) 2_656 ?
O5A C8A 1.444(3) . ?
C8A C9A 1.502(4) . ?
C8A H6A 0.9900 . ?
C8A H7A 0.9900 . ?
C9A O6A 1.421(3) . ?
C9A H8A 0.9900 . ?
C9A H9A 0.9900 . ?
O6A C10A 1.439(3) . ?
O6A C10C 1.63(4) . ?
C10A C11A 1.501(4) . ?
C10A H10A 0.9900 . ?
C10A H11A 0.9900 . ?
C11A O7A 1.439(3) . ?
C11A H12A 0.9900 . ?
C11A H13A 0.9900 . ?
C10C C11C 1.37(6) . ?
C10C H10C 0.9900 . ?
C10C H11C 0.9900 . ?
C11C O7A 1.54(3) . ?
C11C H12C 0.9900 . ?
C11C H13C 0.9900 . ?
O7A C12A 1.424(3) . ?
C12A C13A 1.486(4) . ?
C12A H14A 0.9900 . ?
C12A H15A 0.9900 . ?
C13A O8A 1.430(3) . ?
C13A H16A 0.9900 . ?
C13A H17A 0.9900 . ?
O8A C14A 1.412(3) . ?
C14A H18A 0.9800 . ?
C14A H19A 0.9800 . ?
C14A H20A 0.9800 . ?
Na1B O2B 2.302(2) . ?
Na1B O3B 2.398(2) 2_665 ?
Na1B O7B 2.4072(19) . ?
Na1B O4B 2.416(2) 2_665 ?
Na1B O8B 2.4978(19) . ?
Na1B O6B 2.510(2) . ?
O1B S1B 1.4370(18) . ?
O2B S1B 1.4535(19) . ?
O3B S1B 1.4483(18) . ?
O3B Na1B 2.398(2) 2_665 ?
S1B C1B 1.784(2) . ?
C1B C2B 1.389(3) . ?
C1B C6B 1.393(3) . ?
C2B C3B 1.385(4) . ?
C2B H2B 0.9500 . ?
C3B C4B 1.373(4) . ?
C3B H3B 0.9500 . ?
C4B C5B 1.378(4) . ?
C4B H4B 0.9500 . ?
C5B C6B 1.394(3) . ?
C5B H5B 0.9500 . ?
C6B C7B 1.493(3) . ?
C7B O4B 1.209(3) . ?
C7B O5B 1.322(3) . ?
O4B Na1B 2.416(2) 2_665 ?
O5B C8B 1.446(3) . ?
C8B C9B 1.504(4) . ?
C8B H6B 0.9900 . ?
C8B H7B 0.9900 . ?
C9B O6B 1.414(3) . ?
C9B H8B 0.9900 . ?
C9B H9B 0.9900 . ?
O6B C10B 1.444(4) . ?
O6B C10D 1.598(12) . ?
C10B C11B 1.515(6) . ?
C10B H10B 0.9900 . ?
C10B H11B 0.9900 . ?
C11B O7B 1.415(4) . ?
C11B H12B 0.9900 . ?
C11B H13B 0.9900 . ?
C10D C11D 1.47(2) . ?
C10D H10D 0.9900 . ?
C10D H11D 0.9900 . ?
C11D O7B 1.562(12) . ?
C11D H12D 0.9900 . ?
C11D H13D 0.9900 . ?
O7B C12B 1.432(3) . ?
C12B C13B 1.476(4) . ?
C12B H14B 0.9900 . ?
C12B H15B 0.9900 . ?
C13B O8B 1.422(3) . ?
C13B H16B 0.9900 . ?
C13B H17B 0.9900 . ?
O8B C14B 1.417(3) . ?
C14B H18B 0.9800 . ?
C14B H19B 0.9800 . ?
C14B H20B 0.9800 . ?
